data_7712296
loop_
_publ_author_name
'Shiga, Takuya'
'Miyamoto, Haruka'
'Okamoto, Yukiko'
'Oshio, Hiroki'
'Mihara, Nozomi'
'Nihei, Masayuki'

_publ_section_title
;
 Tetranuclear [Cu<sub>3</sub>Ln] complexes derived from a tetraketone-type
 ligand.
;
_journal_name_full 'Dalton transactions (Cambridge, England : 2003)'
_journal_paper_doi 10.1039/d2dt03892g
_journal_year 2023
_chemical_formula_moiety 'C27 H36 Cu3 N2 O21 Tb, N O3, 2(C H4 O) '
_chemical_formula_sum 'C29 H44 Cu3 N3 O26 Tb'
_chemical_formula_weight 1200.21
_space_group_crystal_system monoclinic
_space_group_IT_number 14
_space_group_name_Hall '-P 2ybc'
_space_group_name_H-M_alt 'P 1 21/c 1'
_atom_sites_solution_hydrogens geom
_audit_creation_method SHELXL-2016/6
_audit_update_record
;
2022-11-30 deposited with the CCDC.	2023-01-30 downloaded from the CCDC.
;
_cell_angle_alpha 90
_cell_angle_beta 103.5200(10)
_cell_angle_gamma 90
_cell_formula_units_Z 4
_cell_length_a 8.9281(8)
_cell_length_b 27.150(2)
_cell_length_c 17.9180(17)
_cell_measurement_reflns_used 9974
_cell_measurement_temperature 100(2)
_cell_measurement_theta_max 27.49
_cell_measurement_theta_min 2.34
_cell_volume 4222.9(6)
_computing_cell_refinement 'Bruker SAINT'
_computing_data_collection 'Bruker APEX2'
_computing_data_reduction 'Bruker SAINT'
_computing_molecular_graphics 'Bruker SHELXTL'
_computing_publication_material 'Bruker SHELXTL'
_computing_structure_refinement 'SHELXL-2016/6 (Sheldrick, 2016)'
_computing_structure_solution 'SHELXT 2014/5 (Sheldrick, 2014)'
_diffrn_ambient_temperature 100(2)
_diffrn_measured_fraction_theta_full 0.990
_diffrn_measured_fraction_theta_max 0.989
_diffrn_measurement_device_type 'Bruker APEX-II CCD'
_diffrn_measurement_method '\f and \w scans'
_diffrn_radiation_type MoK\a
_diffrn_radiation_wavelength 0.71073
_diffrn_reflns_av_R_equivalents 0.0309
_diffrn_reflns_av_unetI/netI 0.0382
_diffrn_reflns_Laue_measured_fraction_full 0.990
_diffrn_reflns_Laue_measured_fraction_max 0.989
_diffrn_reflns_limit_h_max 9
_diffrn_reflns_limit_h_min -10
_diffrn_reflns_limit_k_max 29
_diffrn_reflns_limit_k_min -32
_diffrn_reflns_limit_l_max 21
_diffrn_reflns_limit_l_min -20
_diffrn_reflns_number 20642
_diffrn_reflns_point_group_measured_fraction_full 0.990
_diffrn_reflns_point_group_measured_fraction_max 0.989
_diffrn_reflns_theta_full 25.242
_diffrn_reflns_theta_max 25.499
_diffrn_reflns_theta_min 1.389
_exptl_absorpt_coefficient_mu 3.240
_exptl_absorpt_correction_T_max 0.7456
_exptl_absorpt_correction_T_min 0.5275
_exptl_absorpt_correction_type empirical
_exptl_absorpt_process_details SADABS
_exptl_crystal_colour green
_exptl_crystal_density_diffrn 1.888
_exptl_crystal_density_meas ?
_exptl_crystal_description plates
_exptl_crystal_F_000 2396
_exptl_crystal_size_max 0.200
_exptl_crystal_size_mid 0.180
_exptl_crystal_size_min 0.070
_refine_diff_density_max 3.081
_refine_diff_density_min -2.742
_refine_diff_density_rms 0.249
_refine_ls_extinction_method none
_refine_ls_goodness_of_fit_ref 1.267
_refine_ls_hydrogen_treatment constr
_refine_ls_matrix_type full
_refine_ls_number_parameters 572
_refine_ls_number_reflns 7777
_refine_ls_number_restraints 460
_refine_ls_restrained_S_all 1.236
_refine_ls_R_factor_all 0.0890
_refine_ls_R_factor_gt 0.0848
_refine_ls_shift/su_max 0.008
_refine_ls_shift/su_mean 0.000
_refine_ls_structure_factor_coef Fsqd
_refine_ls_weighting_details 'w=1/[\s^2^(Fo^2^)+184.7480P] where P=(Fo^2^+2Fc^2^)/3'
_refine_ls_weighting_scheme calc
_refine_ls_wR_factor_gt 0.1955
_refine_ls_wR_factor_ref 0.1971
_reflns_Friedel_coverage 0.000
_reflns_number_gt 7277
_reflns_number_total 7777
_reflns_threshold_expression 'I > 2\s(I)'
_cod_data_source_file d2dt03892g2.cif
_cod_data_source_block Comp2_Cu3Tb-L1
_cod_depositor_comments
;
The following automatic conversions were performed:

data item '_exptl_crystal_density_meas' value 'not measured' was
changed to '?' -- the value is perceived as not measured.

Automatic conversion script
Id: cif_fix_values 7556 2019-12-06 15:28:31Z antanas 
;
_cod_original_cell_volume 4222.9(7)
_cod_original_sg_symbol_H-M 'P 21/c'
_cod_database_code 7712296
_shelx_shelxl_version_number 2016/6
_shelx_space_group_comment
;
The symmetry employed for this shelxl refinement is uniquely defined
by the following loop, which should always be used as a source of
symmetry information in preference to the above space-group names.
They are only intended as comments.
;
_shelx_estimated_absorpt_t_min 0.563
_shelx_estimated_absorpt_t_max 0.805

loop_
_space_group_symop_operation_xyz
'x, y, z'
'-x, y+1/2, -z+1/2'
'-x, -y, -z'
'x, -y-1/2, z-1/2'

loop_
_atom_site_label
_atom_site_type_symbol
_atom_site_fract_x
_atom_site_fract_y
_atom_site_fract_z
_atom_site_U_iso_or_equiv
_atom_site_adp_type
_atom_site_occupancy
_atom_site_site_symmetry_order
_atom_site_calc_flag
_atom_site_refinement_flags_posn
_atom_site_refinement_flags_adp
_atom_site_refinement_flags_occupancy
_atom_site_disorder_assembly
_atom_site_disorder_group
Cu1 Cu 0.31558(16) 0.06878(5) 0.16443(9) 0.0149(3) Uani 1 1 d . . . . .
Cu2 Cu 0.94579(17) 0.16879(5) 0.32396(9) 0.0165(3) Uani 1 1 d . . . . .
Cu3 Cu 0.90554(17) -0.06212(6) 0.28406(9) 0.0169(3) Uani 1 1 d . . . . .
Tb1 Tb 0.72371(6) 0.05855(2) 0.25474(3) 0.01181(16) Uani 1 1 d . . . . .
O1 O 0.1621(10) 0.1194(3) 0.1606(5) 0.0187(15) Uani 1 1 d . U . . .
O2 O 0.4857(9) 0.1094(3) 0.2188(5) 0.0164(15) Uani 1 1 d . U . . .
O3 O 0.7332(9) 0.1497(3) 0.2874(5) 0.0147(15) Uani 1 1 d . U . . .
O4 O 0.9098(10) 0.2384(3) 0.3085(6) 0.0258(17) Uani 1 1 d . U . . .
O5 O 1.1625(10) 0.1846(3) 0.3514(6) 0.0211(16) Uani 1 1 d . U . . .
O6 O 0.9785(9) 0.0997(3) 0.3053(5) 0.0153(15) Uani 1 1 d . U . . .
O7 O 0.9577(9) 0.0067(3) 0.2964(5) 0.0189(15) Uani 1 1 d . U . . .
O8 O 1.1138(10) -0.0854(3) 0.3178(5) 0.0195(16) Uani 1 1 d . U . . .
O9 O 0.8501(10) -0.1271(3) 0.2447(6) 0.0202(16) Uani 1 1 d . U . . .
O10 O 0.7087(9) -0.0335(3) 0.2402(5) 0.0131(14) Uani 1 1 d . U . . .
O11 O 0.4739(9) 0.0195(3) 0.1845(5) 0.0150(14) Uani 1 1 d . U . . .
O12 O 0.1494(10) 0.0233(3) 0.1292(6) 0.0222(16) Uani 1 1 d . U . . .
O13 O 0.5656(10) 0.0353(4) 0.3424(5) 0.027(2) Uani 1 1 d . . . . .
O14 O 0.7869(12) 0.0627(5) 0.3945(6) 0.044(3) Uani 1 1 d . . . . .
O15 O 0.6270(14) 0.0428(5) 0.4659(6) 0.048(3) Uani 1 1 d . . . . .
N1 N 0.6617(14) 0.0467(5) 0.4038(7) 0.027(3) Uani 1 1 d . . . . .
C1 C 0.0596(15) 0.1984(5) 0.1550(8) 0.021(2) Uani 1 1 d . U . . .
H1 H 0.051795 0.213735 0.104709 0.032 Uiso 1 1 calc R U . . .
H2 H 0.074994 0.223961 0.194650 0.032 Uiso 1 1 calc R U . . .
H3 H -0.035406 0.180265 0.154720 0.032 Uiso 1 1 calc R U . . .
O16 O 0.7566(11) 0.1108(4) 0.1468(5) 0.0245(16) Uani 1 1 d . U . . .
O17 O 0.7816(12) 0.0318(4) 0.1357(6) 0.0278(17) Uani 1 1 d . U . . .
O18 O 0.8052(12) 0.0807(4) 0.0408(6) 0.034(2) Uani 1 1 d . U . . .
N2 N 0.7832(14) 0.0747(4) 0.1065(7) 0.0252(15) Uani 1 1 d . U . . .
C2 C 0.1926(14) 0.1638(5) 0.1715(8) 0.0182(15) Uani 1 1 d . U . . .
C3 C 0.3437(14) 0.1842(5) 0.1975(7) 0.0175(15) Uani 1 1 d . U . . .
H19 H 0.352226 0.219116 0.199186 0.021 Uiso 1 1 calc R U . . .
C4 C 0.4778(14) 0.1574(4) 0.2203(7) 0.0166(14) Uani 1 1 d . U . . .
C5 C 0.6298(14) 0.1812(4) 0.2525(8) 0.0168(14) Uani 1 1 d . U . . .
C6 C 0.6482(15) 0.2309(5) 0.2451(8) 0.0214(16) Uani 1 1 d . U . . .
H20 H 0.561088 0.249024 0.218365 0.026 Uiso 1 1 calc R U . . .
C7 C 0.7879(15) 0.2581(5) 0.2745(9) 0.0256(17) Uani 1 1 d . U . . .
C8 C 0.7831(18) 0.3112(5) 0.2647(10) 0.036(3) Uani 1 1 d . U . . .
H4 H 0.793947 0.327095 0.314777 0.054 Uiso 1 1 calc R U . . .
H5 H 0.684420 0.320704 0.230830 0.054 Uiso 1 1 calc R U . . .
H6 H 0.867525 0.321640 0.241873 0.054 Uiso 1 1 calc R U . . .
C9 C 1.4280(14) 0.1712(5) 0.4042(8) 0.023(2) Uani 1 1 d . U . . .
H7 H 1.437539 0.205107 0.387078 0.035 Uiso 1 1 calc R U . . .
H8 H 1.502885 0.150211 0.387198 0.035 Uiso 1 1 calc R U . . .
H9 H 1.447929 0.170441 0.460349 0.035 Uiso 1 1 calc R U . . .
C10 C 1.2671(14) 0.1525(5) 0.3703(8) 0.0194(16) Uani 1 1 d . U . . .
C11 C 1.2460(14) 0.1013(5) 0.3634(8) 0.0186(16) Uani 1 1 d . U . . .
H21 H 1.332776 0.080949 0.383314 0.022 Uiso 1 1 calc R U . . .
C12 C 1.1076(14) 0.0779(5) 0.3295(7) 0.0170(14) Uani 1 1 d . U . . .
C13 C 1.0994(14) 0.0217(5) 0.3260(7) 0.0169(14) Uani 1 1 d . U . . .
C14 C 1.2276(14) -0.0062(5) 0.3474(7) 0.0177(15) Uani 1 1 d . U . . .
H22 H 1.322625 0.010367 0.366634 0.021 Uiso 1 1 calc R U . . .
C15 C 1.2307(13) -0.0590(5) 0.3432(7) 0.0190(15) Uani 1 1 d . U . . .
C16 C 1.3835(14) -0.0842(5) 0.3691(8) 0.022(2) Uani 1 1 d . U . . .
H10 H 1.458547 -0.061181 0.399082 0.033 Uiso 1 1 calc R U . . .
H11 H 1.419256 -0.095313 0.324220 0.033 Uiso 1 1 calc R U . . .
H12 H 1.372510 -0.112709 0.401051 0.033 Uiso 1 1 calc R U . . .
C17 C 0.6965(17) -0.1935(5) 0.1860(9) 0.027(3) Uani 1 1 d . U . . .
H13 H 0.791506 -0.212059 0.206041 0.041 Uiso 1 1 calc R U . . .
H14 H 0.672838 -0.193701 0.129783 0.041 Uiso 1 1 calc R U . . .
H15 H 0.611496 -0.208788 0.203701 0.041 Uiso 1 1 calc R U . . .
C18 C 0.7177(15) -0.1401(4) 0.2151(8) 0.0199(16) Uani 1 1 d . U . . .
C19 C 0.5900(14) -0.1087(4) 0.1920(8) 0.0174(15) Uani 1 1 d . U . . .
H23 H 0.496307 -0.123521 0.165326 0.021 Uiso 1 1 calc R U . . .
C20 C 0.5873(13) -0.0589(4) 0.2042(7) 0.0136(13) Uani 1 1 d . U . . .
C21 C 0.4473(14) -0.0282(4) 0.1781(7) 0.0150(13) Uani 1 1 d . U . . .
C22 C 0.3053(14) -0.0486(5) 0.1513(7) 0.0177(15) Uani 1 1 d . U . . .
H24 H 0.301351 -0.083531 0.149480 0.021 Uiso 1 1 calc R U . . .
C23 C 0.1607(15) -0.0233(5) 0.1254(8) 0.0205(16) Uani 1 1 d . U . . .
C24 C 0.0178(15) -0.0522(6) 0.0954(9) 0.028(3) Uani 1 1 d . U . . .
H16 H -0.071710 -0.030245 0.087833 0.042 Uiso 1 1 calc R U . . .
H17 H 0.008613 -0.077960 0.132340 0.042 Uiso 1 1 calc R U . . .
H18 H 0.022305 -0.067300 0.046344 0.042 Uiso 1 1 calc R U . . .
O19 O 0.3504(17) 0.0914(4) 0.0518(7) 0.049(3) Uani 1 1 d . . . . .
H19A H 0.325180 0.124466 0.036679 0.059 Uiso 1 1 calc R U . . .
C25 C 0.405(2) 0.0623(8) 0.0010(10) 0.045(4) Uani 1 1 d . . . . .
H25 H 0.510734 0.072102 0.000970 0.068 Uiso 1 1 calc R U . . .
H26 H 0.339361 0.066312 -0.050725 0.068 Uiso 1 1 calc R U . . .
H27 H 0.404190 0.027680 0.016527 0.068 Uiso 1 1 calc R U . . .
O20 O 0.9598(12) 0.1706(4) 0.4497(6) 0.037(3) Uani 1 1 d . . . . .
H20A H 1.062323 0.175267 0.478841 0.044 Uiso 1 1 calc R U . . .
C26 C 0.854(2) 0.1665(10) 0.4967(11) 0.065(7) Uani 1 1 d . . . . .
H28 H 0.778978 0.193523 0.485238 0.098 Uiso 1 1 calc R U . . .
H29 H 0.908762 0.168157 0.550819 0.098 Uiso 1 1 calc R U . . .
H30 H 0.799230 0.134937 0.486801 0.098 Uiso 1 1 calc R U . . .
O21 O 0.8322(14) -0.0782(5) 0.3907(6) 0.045(3) Uani 1 1 d . . . . .
H21A H 0.756014 -0.103022 0.387673 0.054 Uiso 1 1 calc R U . . .
C27 C 0.885(4) -0.0561(9) 0.4616(11) 0.086(9) Uani 1 1 d . . . . .
H31 H 0.946680 -0.027101 0.456029 0.129 Uiso 1 1 calc R U . . .
H32 H 0.948499 -0.079561 0.496959 0.129 Uiso 1 1 calc R U . . .
H33 H 0.796922 -0.046058 0.482035 0.129 Uiso 1 1 calc R U . . .
O22 O 0.381(3) 0.3155(8) 0.1480(13) 0.111(7) Uani 1 1 d . . . . .
O23 O 0.394(5) 0.2690(7) 0.0687(15) 0.184(17) Uani 1 1 d . . . . .
O24 O 0.231(3) 0.322(2) 0.0505(13) 0.35(4) Uani 1 1 d . . . . .
N3 N 0.323(2) 0.3034(7) 0.0866(9) 0.054(4) Uani 1 1 d . . . . .
O25 O 0.705(3) 0.3356(7) 0.4498(13) 0.109(7) Uani 1 1 d D . . . .
H40 H 0.801260 0.335230 0.460027 0.163 Uiso 1 1 calc R U . . .
C28 C 0.650(5) 0.2966(12) 0.492(2) 0.20(3) Uani 1 1 d D . . . .
H34 H 0.586442 0.273554 0.455912 0.305 Uiso 1 1 calc R U . . .
H35 H 0.587408 0.310957 0.525054 0.305 Uiso 1 1 calc R U . . .
H36 H 0.737708 0.279126 0.523885 0.305 Uiso 1 1 calc R U . . .
O26 O 0.250(3) 0.3185(7) 0.4969(10) 0.097(7) Uani 1 1 d . . . . .
H41 H 0.281350 0.290442 0.513273 0.146 Uiso 1 1 calc R U . . .
C29 C 0.095(4) 0.3157(10) 0.4567(16) 0.097(10) Uani 1 1 d . . . . .
H42 H 0.029785 0.330216 0.487857 0.146 Uiso 1 1 calc R U . . .
H43 H 0.066544 0.281101 0.446077 0.146 Uiso 1 1 calc R U . . .
H44 H 0.081129 0.333745 0.408225 0.146 Uiso 1 1 calc R U . . .

loop_
_atom_site_aniso_label
_atom_site_aniso_U_11
_atom_site_aniso_U_22
_atom_site_aniso_U_33
_atom_site_aniso_U_23
_atom_site_aniso_U_13
_atom_site_aniso_U_12
Cu1 0.0085(7) 0.0122(7) 0.0221(8) -0.0005(6) -0.0001(6) 0.0013(5)
Cu2 0.0090(7) 0.0099(7) 0.0290(9) -0.0033(6) 0.0009(6) -0.0008(5)
Cu3 0.0117(7) 0.0104(7) 0.0272(8) -0.0021(6) 0.0019(6) 0.0016(6)
Tb1 0.0079(3) 0.0100(3) 0.0171(3) 0.0000(2) 0.0020(2) 0.0003(2)
O1 0.012(3) 0.017(3) 0.026(4) -0.002(3) 0.001(3) 0.003(3)
O2 0.009(3) 0.011(3) 0.027(4) 0.000(3) 0.000(3) 0.003(2)
O3 0.009(3) 0.008(3) 0.025(3) -0.003(3) 0.001(3) 0.001(2)
O4 0.014(3) 0.012(3) 0.048(4) 0.000(3) 0.001(3) -0.001(3)
O5 0.011(3) 0.016(3) 0.034(4) 0.000(3) -0.001(3) -0.003(3)
O6 0.010(3) 0.015(3) 0.020(3) 0.003(3) 0.000(3) 0.000(2)
O7 0.007(3) 0.017(3) 0.029(4) -0.001(3) -0.004(3) 0.003(2)
O8 0.010(3) 0.017(3) 0.028(4) 0.000(3) -0.004(3) 0.007(3)
O9 0.018(3) 0.005(3) 0.036(4) -0.003(3) 0.002(3) -0.001(3)
O10 0.011(3) 0.012(3) 0.015(3) -0.003(3) 0.002(3) -0.002(2)
O11 0.012(3) 0.011(3) 0.019(3) -0.006(3) 0.001(3) -0.002(2)
O12 0.012(3) 0.021(3) 0.030(4) -0.005(3) -0.003(3) 0.000(3)
O13 0.012(5) 0.049(6) 0.017(5) 0.001(4) 0.001(4) -0.009(4)
O14 0.030(6) 0.078(9) 0.024(5) 0.003(6) 0.003(4) -0.035(6)
O15 0.047(7) 0.082(10) 0.018(6) 0.004(6) 0.011(5) -0.015(7)
N1 0.025(6) 0.040(7) 0.019(6) 0.009(5) 0.010(5) 0.004(5)
C1 0.018(4) 0.018(4) 0.026(5) -0.012(4) -0.001(4) 0.009(4)
O16 0.027(4) 0.025(3) 0.023(3) 0.002(3) 0.010(3) 0.002(3)
O17 0.034(4) 0.027(3) 0.026(4) 0.001(3) 0.014(3) 0.000(3)
O18 0.036(5) 0.046(5) 0.021(4) 0.003(3) 0.011(3) 0.001(4)
N2 0.029(4) 0.027(3) 0.022(3) 0.001(3) 0.011(3) 0.000(3)
C2 0.012(3) 0.016(3) 0.025(3) -0.001(3) 0.001(3) 0.005(2)
C3 0.012(3) 0.013(3) 0.026(3) 0.002(3) 0.002(3) 0.005(2)
C4 0.010(2) 0.013(3) 0.026(3) 0.002(2) 0.003(2) 0.005(2)
C5 0.011(3) 0.011(2) 0.028(3) 0.000(2) 0.003(2) 0.004(2)
C6 0.013(3) 0.013(3) 0.037(4) 0.002(3) 0.004(3) 0.003(2)
C7 0.015(3) 0.015(3) 0.045(4) 0.003(3) 0.003(3) 0.001(2)
C8 0.027(6) 0.016(4) 0.061(7) 0.008(5) 0.001(6) 0.002(4)
C9 0.012(4) 0.021(5) 0.032(6) -0.002(5) -0.003(4) -0.004(3)
C10 0.010(3) 0.018(3) 0.028(4) 0.001(3) 0.001(3) -0.002(2)
C11 0.010(3) 0.018(3) 0.026(3) 0.001(3) -0.001(3) 0.000(2)
C12 0.009(3) 0.017(3) 0.023(3) 0.000(2) -0.001(2) 0.000(2)
C13 0.008(2) 0.017(3) 0.024(3) 0.000(2) -0.002(2) 0.001(2)
C14 0.008(3) 0.019(3) 0.023(3) 0.001(3) -0.002(3) 0.003(2)
C15 0.009(3) 0.019(3) 0.026(3) 0.001(3) -0.002(3) 0.006(2)
C16 0.011(4) 0.025(5) 0.028(5) 0.001(5) -0.002(4) 0.009(4)
C17 0.026(5) 0.007(4) 0.044(6) -0.006(4) -0.002(5) -0.004(4)
C18 0.017(3) 0.006(3) 0.035(4) -0.002(3) 0.003(3) -0.003(2)
C19 0.015(3) 0.010(3) 0.026(3) -0.001(3) 0.004(3) -0.004(2)
C20 0.012(2) 0.012(2) 0.018(3) -0.003(2) 0.007(2) -0.004(2)
C21 0.013(2) 0.013(3) 0.019(3) -0.005(2) 0.004(2) -0.003(2)
C22 0.013(3) 0.017(3) 0.023(3) -0.005(3) 0.002(3) -0.003(2)
C23 0.013(3) 0.021(3) 0.026(3) -0.006(3) 0.002(3) -0.001(3)
C24 0.015(4) 0.030(5) 0.037(6) -0.010(5) 0.000(4) -0.005(4)
O19 0.085(10) 0.031(6) 0.033(6) 0.008(5) 0.016(6) 0.006(6)
C25 0.033(9) 0.065(12) 0.038(9) 0.004(9) 0.007(7) 0.008(9)
O20 0.025(6) 0.058(7) 0.022(5) -0.010(5) -0.004(4) -0.006(5)
C26 0.030(10) 0.12(2) 0.043(11) -0.035(12) -0.004(8) 0.003(11)
O21 0.038(7) 0.073(9) 0.022(6) 0.001(6) 0.005(5) -0.013(6)
C27 0.17(3) 0.060(14) 0.023(10) -0.013(10) 0.010(13) -0.001(17)
O22 0.113(17) 0.102(16) 0.104(16) -0.037(13) -0.006(13) -0.027(13)
O23 0.42(5) 0.049(12) 0.14(2) 0.025(13) 0.18(3) 0.05(2)
O24 0.14(2) 0.84(11) 0.045(13) -0.03(3) -0.019(14) 0.25(5)
N3 0.052(10) 0.079(13) 0.023(8) 0.008(8) -0.007(7) 0.022(9)
O25 0.124(18) 0.076(13) 0.105(16) 0.003(12) -0.014(14) 0.024(13)
C28 0.25(5) 0.06(2) 0.22(5) 0.08(3) -0.10(4) 0.00(3)
O26 0.16(2) 0.065(11) 0.057(11) -0.019(9) 0.001(12) -0.019(12)
C29 0.13(3) 0.072(18) 0.076(19) -0.016(15) -0.013(18) 0.007(18)

loop_
_atom_type_symbol
_atom_type_description
_atom_type_scat_dispersion_real
_atom_type_scat_dispersion_imag
_atom_type_scat_source
C C 0.0033 0.0016 'International Tables Vol C Tables 4.2.6.8 and 6.1.1.4'
H H 0.0000 0.0000 'International Tables Vol C Tables 4.2.6.8 and 6.1.1.4'
Cu Cu 0.3201 1.2651 'International Tables Vol C Tables 4.2.6.8 and 6.1.1.4'
N N 0.0061 0.0033 'International Tables Vol C Tables 4.2.6.8 and 6.1.1.4'
O O 0.0106 0.0060 'International Tables Vol C Tables 4.2.6.8 and 6.1.1.4'
Tb Tb -0.1723 4.1537 'International Tables Vol C Tables 4.2.6.8 and 6.1.1.4'

loop_
_geom_angle_atom_site_label_1
_geom_angle_atom_site_label_2
_geom_angle_atom_site_label_3
_geom_angle
_geom_angle_site_symmetry_1
_geom_angle_site_symmetry_3
_geom_angle_publ_flag
O11 Cu1 O12 95.3(4) . . ?
O11 Cu1 O1 171.5(4) . . ?
O12 Cu1 O1 87.6(4) . . ?
O11 Cu1 O2 81.2(3) . . ?
O12 Cu1 O2 169.3(4) . . ?
O1 Cu1 O2 94.6(4) . . ?
O11 Cu1 O19 96.3(4) . . ?
O12 Cu1 O19 98.1(5) . . ?
O1 Cu1 O19 91.1(4) . . ?
O2 Cu1 O19 92.3(5) . . ?
O4 Cu2 O3 95.5(4) . . ?
O4 Cu2 O5 86.7(4) . . ?
O3 Cu2 O5 174.1(4) . . ?
O4 Cu2 O6 162.0(4) . . ?
O3 Cu2 O6 81.8(3) . . ?
O5 Cu2 O6 94.4(4) . . ?
O4 Cu2 O20 95.3(5) . . ?
O3 Cu2 O20 99.7(4) . . ?
O5 Cu2 O20 85.5(4) . . ?
O6 Cu2 O20 102.7(4) . . ?
O10 Cu3 O9 95.1(4) . . ?
O10 Cu3 O8 172.0(4) . . ?
O9 Cu3 O8 87.8(4) . . ?
O10 Cu3 O7 80.1(3) . . ?
O9 Cu3 O7 165.4(4) . . ?
O8 Cu3 O7 95.3(4) . . ?
O10 Cu3 O21 90.3(4) . . ?
O9 Cu3 O21 91.9(5) . . ?
O8 Cu3 O21 97.1(4) . . ?
O7 Cu3 O21 101.8(5) . . ?
O17 Tb1 O13 140.2(3) . . ?
O17 Tb1 O14 150.8(4) . . ?
O13 Tb1 O14 51.5(3) . . ?
O17 Tb1 O16 52.7(3) . . ?
O13 Tb1 O16 148.1(3) . . ?
O14 Tb1 O16 137.4(4) . . ?
O17 Tb1 O7 76.0(3) . . ?
O13 Tb1 O7 103.5(3) . . ?
O14 Tb1 O7 75.0(4) . . ?
O16 Tb1 O7 108.4(3) . . ?
O17 Tb1 O2 106.5(3) . . ?
O13 Tb1 O2 73.8(3) . . ?
O14 Tb1 O2 102.6(4) . . ?
O16 Tb1 O2 74.3(3) . . ?
O7 Tb1 O2 177.2(3) . . ?
O17 Tb1 O6 95.1(3) . . ?
O13 Tb1 O6 119.9(3) . . ?
O14 Tb1 O6 68.6(3) . . ?
O16 Tb1 O6 76.3(3) . . ?
O7 Tb1 O6 61.0(3) . . ?
O2 Tb1 O6 119.6(3) . . ?
O17 Tb1 O10 68.1(3) . . ?
O13 Tb1 O10 77.5(3) . . ?
O14 Tb1 O10 98.4(4) . . ?
O16 Tb1 O10 120.2(3) . . ?
O7 Tb1 O10 59.3(3) . . ?
O2 Tb1 O10 120.2(3) . . ?
O6 Tb1 O10 120.2(3) . . ?
O17 Tb1 O11 77.3(3) . . ?
O13 Tb1 O11 68.5(3) . . ?
O14 Tb1 O11 119.8(3) . . ?
O16 Tb1 O11 95.9(3) . . ?
O7 Tb1 O11 119.7(3) . . ?
O2 Tb1 O11 60.2(3) . . ?
O6 Tb1 O11 171.6(3) . . ?
O10 Tb1 O11 60.7(3) . . ?
O17 Tb1 O3 119.5(3) . . ?
O13 Tb1 O3 95.6(3) . . ?
O14 Tb1 O3 74.4(4) . . ?
O16 Tb1 O3 67.5(3) . . ?
O7 Tb1 O3 120.1(3) . . ?
O2 Tb1 O3 60.0(3) . . ?
O6 Tb1 O3 60.2(3) . . ?
O10 Tb1 O3 172.3(3) . . ?
O11 Tb1 O3 120.1(3) . . ?
O17 Tb1 N2 26.3(3) . . ?
O13 Tb1 N2 154.5(3) . . ?
O14 Tb1 N2 153.9(3) . . ?
O16 Tb1 N2 26.3(3) . . ?
O7 Tb1 N2 92.3(3) . . ?
O2 Tb1 N2 90.4(3) . . ?
O6 Tb1 N2 85.3(3) . . ?
O10 Tb1 N2 94.2(3) . . ?
O11 Tb1 N2 86.3(3) . . ?
O3 Tb1 N2 93.5(3) . . ?
O17 Tb1 N1 156.0(4) . . ?
O13 Tb1 N1 25.9(3) . . ?
O14 Tb1 N1 25.5(3) . . ?
O16 Tb1 N1 151.3(3) . . ?
O7 Tb1 N1 89.3(3) . . ?
O2 Tb1 N1 88.0(3) . . ?
O6 Tb1 N1 94.0(3) . . ?
O10 Tb1 N1 88.1(3) . . ?
O11 Tb1 N1 94.4(3) . . ?
O3 Tb1 N1 84.2(3) . . ?
N2 Tb1 N1 177.6(4) . . ?
C2 O1 Cu1 123.9(8) . . ?
C4 O2 Cu1 122.4(8) . . ?
C4 O2 Tb1 126.5(7) . . ?
Cu1 O2 Tb1 109.6(4) . . ?
C5 O3 Cu2 121.1(8) . . ?
C5 O3 Tb1 123.1(7) . . ?
Cu2 O3 Tb1 108.5(3) . . ?
C7 O4 Cu2 126.3(9) . . ?
C10 O5 Cu2 123.4(8) . . ?
C12 O6 Cu2 123.3(8) . . ?
C12 O6 Tb1 126.0(8) . . ?
Cu2 O6 Tb1 109.4(4) . . ?
C13 O7 Cu3 122.0(8) . . ?
C13 O7 Tb1 127.4(8) . . ?
Cu3 O7 Tb1 110.5(4) . . ?
C15 O8 Cu3 125.8(8) . . ?
C18 O9 Cu3 124.2(8) . . ?
C20 O10 Cu3 124.0(8) . . ?
C20 O10 Tb1 126.0(7) . . ?
Cu3 O10 Tb1 109.8(3) . . ?
C21 O11 Cu1 124.0(8) . . ?
C21 O11 Tb1 125.3(7) . . ?
Cu1 O11 Tb1 109.1(3) . . ?
C23 O12 Cu1 126.3(8) . . ?
N1 O13 Tb1 96.9(7) . . ?
N1 O14 Tb1 96.9(8) . . ?
O15 N1 O14 125.1(13) . . ?
O15 N1 O13 120.3(12) . . ?
O14 N1 O13 114.6(11) . . ?
O15 N1 Tb1 176.3(10) . . ?
O14 N1 Tb1 57.5(6) . . ?
O13 N1 Tb1 57.1(6) . . ?
C2 C1 H1 109.5 . . ?
C2 C1 H2 109.5 . . ?
H1 C1 H2 109.5 . . ?
C2 C1 H3 109.5 . . ?
H1 C1 H3 109.5 . . ?
H2 C1 H3 109.5 . . ?
N2 O16 Tb1 94.1(7) . . ?
N2 O17 Tb1 96.4(7) . . ?
O18 N2 O16 121.6(12) . . ?
O18 N2 O17 121.6(12) . . ?
O16 N2 O17 116.8(11) . . ?
O18 N2 Tb1 177.9(10) . . ?
O16 N2 Tb1 59.5(6) . . ?
O17 N2 Tb1 57.2(6) . . ?
O1 C2 C3 125.7(11) . . ?
O1 C2 C1 116.5(11) . . ?
C3 C2 C1 117.8(11) . . ?
C4 C3 C2 125.3(12) . . ?
C4 C3 H19 117.3 . . ?
C2 C3 H19 117.3 . . ?
O2 C4 C3 124.6(11) . . ?
O2 C4 C5 113.1(10) . . ?
C3 C4 C5 122.2(11) . . ?
O3 C5 C6 127.2(12) . . ?
O3 C5 C4 112.2(10) . . ?
C6 C5 C4 120.6(11) . . ?
C5 C6 C7 125.7(12) . . ?
C5 C6 H20 117.2 . . ?
C7 C6 H20 117.2 . . ?
O4 C7 C6 123.1(12) . . ?
O4 C7 C8 119.1(13) . . ?
C6 C7 C8 117.8(12) . . ?
C7 C8 H4 109.5 . . ?
C7 C8 H5 109.5 . . ?
H4 C8 H5 109.5 . . ?
C7 C8 H6 109.5 . . ?
H4 C8 H6 109.5 . . ?
H5 C8 H6 109.5 . . ?
C10 C9 H7 109.5 . . ?
C10 C9 H8 109.5 . . ?
H7 C9 H8 109.5 . . ?
C10 C9 H9 109.5 . . ?
H7 C9 H9 109.5 . . ?
H8 C9 H9 109.5 . . ?
O5 C10 C11 125.7(11) . . ?
O5 C10 C9 116.8(11) . . ?
C11 C10 C9 117.6(11) . . ?
C12 C11 C10 125.0(12) . . ?
C12 C11 H21 117.5 . . ?
C10 C11 H21 117.5 . . ?
O6 C12 C11 125.1(12) . . ?
O6 C12 C13 114.6(10) . . ?
C11 C12 C13 120.0(11) . . ?
O7 C13 C14 127.8(12) . . ?
O7 C13 C12 110.9(10) . . ?
C14 C13 C12 121.2(11) . . ?
C13 C14 C15 124.7(12) . . ?
C13 C14 H22 117.6 . . ?
C15 C14 H22 117.6 . . ?
O8 C15 C14 124.2(11) . . ?
O8 C15 C16 117.9(12) . . ?
C14 C15 C16 117.9(11) . . ?
C15 C16 H10 109.5 . . ?
C15 C16 H11 109.5 . . ?
H10 C16 H11 109.5 . . ?
C15 C16 H12 109.5 . . ?
H10 C16 H12 109.5 . . ?
H11 C16 H12 109.5 . . ?
C18 C17 H13 109.5 . . ?
C18 C17 H14 109.5 . . ?
H13 C17 H14 109.5 . . ?
C18 C17 H15 109.5 . . ?
H13 C17 H15 109.5 . . ?
H14 C17 H15 109.5 . . ?
O9 C18 C19 125.8(11) . . ?
O9 C18 C17 116.5(11) . . ?
C19 C18 C17 116.4(11) . . ?
C20 C19 C18 126.5(12) . . ?
C20 C19 H23 116.8 . . ?
C18 C19 H23 116.8 . . ?
O10 C20 C19 123.4(11) . . ?
O10 C20 C21 113.3(10) . . ?
C19 C20 C21 123.3(11) . . ?
O11 C21 C22 124.4(11) . . ?
O11 C21 C20 113.8(10) . . ?
C22 C21 C20 121.8(11) . . ?
C21 C22 C23 127.5(12) . . ?
C21 C22 H24 116.2 . . ?
C23 C22 H24 116.2 . . ?
O12 C23 C22 122.2(11) . . ?
O12 C23 C24 118.1(12) . . ?
C22 C23 C24 119.6(12) . . ?
C23 C24 H16 109.5 . . ?
C23 C24 H17 109.5 . . ?
H16 C24 H17 109.5 . . ?
C23 C24 H18 109.5 . . ?
H16 C24 H18 109.5 . . ?
H17 C24 H18 109.5 . . ?
C25 O19 Cu1 126.4(11) . . ?
C25 O19 H19A 116.8 . . ?
Cu1 O19 H19A 116.8 . . ?
O19 C25 H25 109.5 . . ?
O19 C25 H26 109.5 . . ?
H25 C25 H26 109.5 . . ?
O19 C25 H27 109.5 . . ?
H25 C25 H27 109.5 . . ?
H26 C25 H27 109.5 . . ?
C26 O20 Cu2 135.6(10) . . ?
C26 O20 H20A 112.2 . . ?
Cu2 O20 H20A 112.2 . . ?
O20 C26 H28 109.5 . . ?
O20 C26 H29 109.5 . . ?
H28 C26 H29 109.5 . . ?
O20 C26 H30 109.5 . . ?
H28 C26 H30 109.5 . . ?
H29 C26 H30 109.5 . . ?
C27 O21 Cu3 127.2(14) . . ?
C27 O21 H21A 116.4 . . ?
Cu3 O21 H21A 116.4 . . ?
O21 C27 H31 109.5 . . ?
O21 C27 H32 109.5 . . ?
H31 C27 H32 109.5 . . ?
O21 C27 H33 109.5 . . ?
H31 C27 H33 109.5 . . ?
H32 C27 H33 109.5 . . ?
O24 N3 O22 124(3) . . ?
O24 N3 O23 126(3) . . ?
O22 N3 O23 109(2) . . ?
C28 O25 H40 109.5 . . ?
O25 C28 H34 109.5 . . ?
O25 C28 H35 109.5 . . ?
H34 C28 H35 109.5 . . ?
O25 C28 H36 109.5 . . ?
H34 C28 H36 109.5 . . ?
H35 C28 H36 109.5 . . ?
C29 O26 H41 109.5 . . ?
O26 C29 H42 109.5 . . ?
O26 C29 H43 109.5 . . ?
H42 C29 H43 109.5 . . ?
O26 C29 H44 109.5 . . ?
H42 C29 H44 109.5 . . ?
H43 C29 H44 109.5 . . ?

loop_
_geom_bond_atom_site_label_1
_geom_bond_atom_site_label_2
_geom_bond_distance
_geom_bond_site_symmetry_2
_geom_bond_publ_flag
Cu1 O11 1.918(8) . ?
Cu1 O12 1.919(9) . ?
Cu1 O1 1.930(9) . ?
Cu1 O2 1.944(8) . ?
Cu1 O19 2.200(12) . ?
Cu2 O4 1.926(9) . ?
Cu2 O3 1.928(8) . ?
Cu2 O5 1.930(9) . ?
Cu2 O6 1.940(9) . ?
Cu2 O20 2.228(10) . ?
Cu3 O10 1.914(8) . ?
Cu3 O9 1.922(8) . ?
Cu3 O8 1.923(8) . ?
Cu3 O7 1.927(9) . ?
Cu3 O21 2.203(11) . ?
Tb1 O17 2.421(10) . ?
Tb1 O13 2.427(9) . ?
Tb1 O14 2.438(10) . ?
Tb1 O16 2.472(9) . ?
Tb1 O7 2.484(8) . ?
Tb1 O2 2.489(8) . ?
Tb1 O6 2.506(8) . ?
Tb1 O10 2.514(8) . ?
Tb1 O11 2.524(8) . ?
Tb1 O3 2.541(8) . ?
Tb1 N2 2.861(11) . ?
Tb1 N1 2.869(11) . ?
O1 C2 1.242(15) . ?
O2 C4 1.307(15) . ?
O3 C5 1.306(14) . ?
O4 C7 1.237(16) . ?
O5 C10 1.263(15) . ?
O6 C12 1.277(15) . ?
O7 C13 1.316(14) . ?
O8 C15 1.261(15) . ?
O9 C18 1.229(15) . ?
O10 C20 1.319(14) . ?
O11 C21 1.316(14) . ?
O12 C23 1.273(16) . ?
O13 N1 1.264(15) . ?
O14 N1 1.246(15) . ?
O15 N1 1.227(15) . ?
C1 C2 1.488(16) . ?
C1 H1 0.9800 . ?
C1 H2 0.9800 . ?
C1 H3 0.9800 . ?
O16 N2 1.273(15) . ?
O17 N2 1.277(15) . ?
O18 N2 1.250(15) . ?
C2 C3 1.432(17) . ?
C3 C4 1.380(16) . ?
C3 H19 0.9500 . ?
C4 C5 1.492(17) . ?
C5 C6 1.368(17) . ?
C6 C7 1.439(18) . ?
C6 H20 0.9500 . ?
C7 C8 1.453(18) . ?
C8 H4 0.9800 . ?
C8 H5 0.9800 . ?
C8 H6 0.9800 . ?
C9 C10 1.511(17) . ?
C9 H7 0.9800 . ?
C9 H8 0.9800 . ?
C9 H9 0.9800 . ?
C10 C11 1.406(18) . ?
C11 C12 1.395(17) . ?
C11 H21 0.9500 . ?
C12 C13 1.529(17) . ?
C13 C14 1.351(17) . ?
C14 C15 1.437(18) . ?
C14 H22 0.9500 . ?
C15 C16 1.500(16) . ?
C16 H10 0.9800 . ?
C16 H11 0.9800 . ?
C16 H12 0.9800 . ?
C17 C18 1.537(16) . ?
C17 H13 0.9800 . ?
C17 H14 0.9800 . ?
C17 H15 0.9800 . ?
C18 C19 1.405(18) . ?
C19 C20 1.372(17) . ?
C19 H23 0.9500 . ?
C20 C21 1.485(17) . ?
C21 C22 1.364(17) . ?
C22 C23 1.440(17) . ?
C22 H24 0.9500 . ?
C23 C24 1.487(18) . ?
C24 H16 0.9800 . ?
C24 H17 0.9800 . ?
C24 H18 0.9800 . ?
O19 C25 1.38(2) . ?
O19 H19A 0.9500 . ?
C25 H25 0.9800 . ?
C25 H26 0.9800 . ?
C25 H27 0.9800 . ?
O20 C26 1.41(2) . ?
O20 H20A 0.9500 . ?
C26 H28 0.9800 . ?
C26 H29 0.9800 . ?
C26 H30 0.9800 . ?
O21 C27 1.38(2) . ?
O21 H21A 0.9500 . ?
C27 H31 0.9800 . ?
C27 H32 0.9800 . ?
C27 H33 0.9800 . ?
O22 N3 1.15(2) . ?
O23 N3 1.21(3) . ?
O24 N3 1.05(3) . ?
O25 C28 1.452(19) . ?
O25 H40 0.8400 . ?
C28 H34 0.9800 . ?
C28 H35 0.9800 . ?
C28 H36 0.9800 . ?
O26 C29 1.41(3) . ?
O26 H41 0.8400 . ?
C29 H42 0.9800 . ?
C29 H43 0.9800 . ?
C29 H44 0.9800 . ?

loop_
_geom_torsion_atom_site_label_1
_geom_torsion_atom_site_label_2
_geom_torsion_atom_site_label_3
_geom_torsion_atom_site_label_4
_geom_torsion
_geom_torsion_site_symmetry_1
_geom_torsion_site_symmetry_2
_geom_torsion_site_symmetry_3
_geom_torsion_site_symmetry_4
_geom_torsion_publ_flag
Tb1 O14 N1 O15 -176.9(14) . . . . ?
Tb1 O14 N1 O13 1.1(13) . . . . ?
Tb1 O13 N1 O15 177.0(12) . . . . ?
Tb1 O13 N1 O14 -1.1(14) . . . . ?
Tb1 O16 N2 O18 178.0(11) . . . . ?
Tb1 O16 N2 O17 0.0(12) . . . . ?
Tb1 O17 N2 O18 -178.0(11) . . . . ?
Tb1 O17 N2 O16 0.0(12) . . . . ?
Cu1 O1 C2 C3 -8.0(19) . . . . ?
Cu1 O1 C2 C1 171.2(9) . . . . ?
O1 C2 C3 C4 -5(2) . . . . ?
C1 C2 C3 C4 175.3(13) . . . . ?
Cu1 O2 C4 C3 13.0(18) . . . . ?
Tb1 O2 C4 C3 177.8(10) . . . . ?
Cu1 O2 C4 C5 -169.2(8) . . . . ?
Tb1 O2 C4 C5 -4.4(15) . . . . ?
C2 C3 C4 O2 2(2) . . . . ?
C2 C3 C4 C5 -175.2(13) . . . . ?
Cu2 O3 C5 C6 -8.6(19) . . . . ?
Tb1 O3 C5 C6 -155.3(11) . . . . ?
Cu2 O3 C5 C4 172.8(8) . . . . ?
Tb1 O3 C5 C4 26.1(14) . . . . ?
O2 C4 C5 O3 -13.6(16) . . . . ?
C3 C4 C5 O3 164.3(12) . . . . ?
O2 C4 C5 C6 167.7(12) . . . . ?
C3 C4 C5 C6 -14(2) . . . . ?
O3 C5 C6 C7 1(2) . . . . ?
C4 C5 C6 C7 179.2(13) . . . . ?
Cu2 O4 C7 C6 5(2) . . . . ?
Cu2 O4 C7 C8 -176.9(11) . . . . ?
C5 C6 C7 O4 2(3) . . . . ?
C5 C6 C7 C8 -176.7(15) . . . . ?
Cu2 O5 C10 C11 10(2) . . . . ?
Cu2 O5 C10 C9 -168.9(9) . . . . ?
O5 C10 C11 C12 5(2) . . . . ?
C9 C10 C11 C12 -176.2(13) . . . . ?
Cu2 O6 C12 C11 -8.5(18) . . . . ?
Tb1 O6 C12 C11 -174.3(10) . . . . ?
Cu2 O6 C12 C13 165.7(8) . . . . ?
Tb1 O6 C12 C13 0.0(16) . . . . ?
C10 C11 C12 O6 -6(2) . . . . ?
C10 C11 C12 C13 -179.6(13) . . . . ?
Cu3 O7 C13 C14 4.0(19) . . . . ?
Tb1 O7 C13 C14 -178.6(10) . . . . ?
Cu3 O7 C13 C12 -179.7(8) . . . . ?
Tb1 O7 C13 C12 -2.3(15) . . . . ?
O6 C12 C13 O7 1.4(17) . . . . ?
C11 C12 C13 O7 176.0(12) . . . . ?
O6 C12 C13 C14 178.0(12) . . . . ?
C11 C12 C13 C14 -7(2) . . . . ?
O7 C13 C14 C15 -2(2) . . . . ?
C12 C13 C14 C15 -177.6(12) . . . . ?
Cu3 O8 C15 C14 -3.3(19) . . . . ?
Cu3 O8 C15 C16 178.1(9) . . . . ?
C13 C14 C15 O8 1(2) . . . . ?
C13 C14 C15 C16 179.7(13) . . . . ?
Cu3 O9 C18 C19 12(2) . . . . ?
Cu3 O9 C18 C17 179.2(9) . . . . ?
O9 C18 C19 C20 -6(2) . . . . ?
C17 C18 C19 C20 -172.8(13) . . . . ?
Cu3 O10 C20 C19 -2.2(16) . . . . ?
Tb1 O10 C20 C19 173.8(9) . . . . ?
Cu3 O10 C20 C21 177.9(7) . . . . ?
Tb1 O10 C20 C21 -6.1(13) . . . . ?
C18 C19 C20 O10 0(2) . . . . ?
C18 C19 C20 C21 -179.9(13) . . . . ?
Cu1 O11 C21 C22 4.9(18) . . . . ?
Tb1 O11 C21 C22 168.6(9) . . . . ?
Cu1 O11 C21 C20 -174.2(7) . . . . ?
Tb1 O11 C21 C20 -10.5(14) . . . . ?
O10 C20 C21 O11 10.1(15) . . . . ?
C19 C20 C21 O11 -169.8(11) . . . . ?
O10 C20 C21 C22 -169.0(11) . . . . ?
C19 C20 C21 C22 11.1(19) . . . . ?
O11 C21 C22 C23 0(2) . . . . ?
C20 C21 C22 C23 179.0(12) . . . . ?
Cu1 O12 C23 C22 2.7(19) . . . . ?
Cu1 O12 C23 C24 -179.3(9) . . . . ?
C21 C22 C23 O12 -4(2) . . . . ?
C21 C22 C23 C24 177.9(13) . . . . ?
